data_1539964
loop_
_publ_author_name
'Worzala, H.'
'Jost, K.H.'

_publ_section_title
;
 On the mechanism of the conversion of lead dihydrogenphosphate, Pb (H2 P
 O4)2, into lead monohydrogenphosphate, Pb H P O4, and phosphoric acid
;
_journal_name_full 'Zeitschrift fuer Anorganische und Allgemeine Chemie'
_journal_page_first 165
_journal_page_last 176
_journal_volume 486
_journal_year 1982
_chemical_formula_sum 'H O4 P Pb'
_chemical_name_systematic 'Pb (H P O4)'
_space_group_IT_number 13
_symmetry_space_group_name_Hall '-P 2yc'
_symmetry_space_group_name_H-M 'P 1 2/c 1'
_cell_angle_alpha 90
_cell_angle_beta 97.18
_cell_angle_gamma 90
_cell_formula_units_Z 2
_cell_length_a 4.684
_cell_length_b 6.642
_cell_length_c 5.781
_cell_volume 178.443
_citation_journal_id_ASTM ZAACAB
_cod_data_source_file Worzala_ZAACAB_1982_303.cif
_cod_data_source_block H1O4P1Pb1
_cod_original_cell_volume 178.4431
_cod_original_formula_sum 'H1 O4 P1 Pb1'
_cod_database_code 1539964

loop_
_symmetry_equiv_pos_as_xyz
x,y,z
-x,y,-z+1/2
-x,-y,-z
x,-y,z-1/2

loop_
_atom_site_label
_atom_site_type_symbol
_atom_site_fract_x
_atom_site_fract_y
_atom_site_fract_z
_atom_site_occupancy
_atom_site_U_iso_or_equiv
P1 P+5 0.5 0.7062 0.25 1 0.0
O1 O-2 0.255 0.576 0.127 1 0.0
Pb1 Pb+2 0 0.3002 0.25 1 0.0
O2 O-2 0.619 0.843 0.065 1 0.0
